data_2220464
loop_
_publ_author_name
'Wang, Zuoxiang'
'Liu, Chunyi'
'Zhang, Xiaoming'
'Gong, Xiaoning'

_publ_section_title Bis[\m-3-ethyl-4-phenyl-5-(2-pyridyl)-4<i>H</i>-1,2,4-triazole]bis[dichloridocopper(II)]
_journal_coeditor_code CV2472
_journal_issue 1
_journal_name_full 'Acta Crystallographica Section E'
_journal_page_first m22
_journal_paper_doi 10.1107/S160053680804035X
_journal_volume 65
_journal_year 2009
_chemical_formula_iupac '[Cu2 Cl4 (C15 H14 N4)2]'
_chemical_formula_moiety 'C30 H28 Cl4 Cu2 N8'
_chemical_formula_sum 'C30 H28 Cl4 Cu2 N8'
_chemical_formula_weight 769.48
_chemical_name_systematic
;
Bis[\m-3-ethyl-4-phenyl-5-(2-pyridyl)-4<i>H</i>-1,2,4-
triazole]bis[dichloridocopper(II)]
;
_space_group_IT_number 2
_symmetry_cell_setting triclinic
_symmetry_space_group_name_Hall '-P 1'
_symmetry_space_group_name_H-M 'P -1'
_atom_sites_solution_hydrogens geom
_atom_sites_solution_primary direct
_atom_sites_solution_secondary difmap
_audit_creation_method SHELXL-97
_cell_angle_alpha 92.533(2)
_cell_angle_beta 94.596(2)
_cell_angle_gamma 90.452(2)
_cell_formula_units_Z 2
_cell_length_a 9.3395(11)
_cell_length_b 12.8096(14)
_cell_length_c 13.9234(16)
_cell_measurement_reflns_used 2456
_cell_measurement_temperature 273(2)
_cell_measurement_theta_max 24.21
_cell_measurement_theta_min 2.21
_cell_volume 1658.6(3)
_computing_cell_refinement 'SAINT (Bruker, 2000)'
_computing_data_collection 'SMART (Bruker, 2000)'
_computing_data_reduction 'SAINT (Bruker, 2000)'
_computing_molecular_graphics 'SHELXTL (Sheldrick, 2008)'
_computing_publication_material 'SHELXTL (Sheldrick, 2008)'
_computing_structure_refinement 'SHELXTL (Sheldrick, 2008)'
_computing_structure_solution 'SHELXTL (Sheldrick, 2008)'
_diffrn_ambient_temperature 273(2)
_diffrn_measured_fraction_theta_full 0.981
_diffrn_measured_fraction_theta_max 0.981
_diffrn_measurement_device_type 'Bruker SMART APEX CCD area-detector'
_diffrn_measurement_method '\f and \w'
_diffrn_radiation_monochromator graphite
_diffrn_radiation_source 'sealed tube'
_diffrn_radiation_type MoK\a
_diffrn_radiation_wavelength 0.71073
_diffrn_reflns_av_R_equivalents 0.0316
_diffrn_reflns_av_sigmaI/netI 0.0664
_diffrn_reflns_limit_h_max 11
_diffrn_reflns_limit_h_min -9
_diffrn_reflns_limit_k_max 10
_diffrn_reflns_limit_k_min -15
_diffrn_reflns_limit_l_max 16
_diffrn_reflns_limit_l_min -16
_diffrn_reflns_number 8289
_diffrn_reflns_theta_full 25.00
_diffrn_reflns_theta_max 25.00
_diffrn_reflns_theta_min 2.12
_exptl_absorpt_coefficient_mu 1.639
_exptl_absorpt_correction_T_max 0.68
_exptl_absorpt_correction_T_min 0.62
_exptl_absorpt_correction_type multi-scan
_exptl_absorpt_process_details '(SADABS; Bruker, 2000)'
_exptl_crystal_colour green
_exptl_crystal_density_diffrn 1.541
_exptl_crystal_density_method 'not measured'
_exptl_crystal_description block
_exptl_crystal_F_000 780
_exptl_crystal_size_max 0.30
_exptl_crystal_size_mid 0.26
_exptl_crystal_size_min 0.24
_refine_diff_density_max 0.549
_refine_diff_density_min -0.401
_refine_ls_extinction_method none
_refine_ls_goodness_of_fit_ref 1.045
_refine_ls_hydrogen_treatment constr
_refine_ls_matrix_type full
_refine_ls_number_parameters 399
_refine_ls_number_reflns 5716
_refine_ls_number_restraints 0
_refine_ls_restrained_S_all 1.045
_refine_ls_R_factor_all 0.0644
_refine_ls_R_factor_gt 0.0435
_refine_ls_shift/su_max 0.004
_refine_ls_shift/su_mean 0.000
_refine_ls_structure_factor_coef Fsqd
_refine_ls_weighting_details 'calc w=1/[\s^2^(Fo^2^)+(0.01P)^2^] where P=(Fo^2^+2Fc^2^)/3'
_refine_ls_weighting_scheme calc
_refine_ls_wR_factor_gt 0.0659
_refine_ls_wR_factor_ref 0.0691
_reflns_number_gt 4065
_reflns_number_total 5716
_reflns_threshold_expression I>2\s(I)
_cod_data_source_file cv2472.cif
_cod_data_source_block I
_cod_database_code 2220464
_cod_database_fobs_code 2220464

loop_
_symmetry_equiv_pos_as_xyz
'x, y, z'
'-x, -y, -z'

loop_
_atom_site_type_symbol
_atom_site_label
_atom_site_fract_x
_atom_site_fract_y
_atom_site_fract_z
_atom_site_U_iso_or_equiv
_atom_site_adp_type
_atom_site_calc_flag
_atom_site_refinement_flags
_atom_site_occupancy
_atom_site_disorder_assembly
_atom_site_disorder_group
Cu Cu1 0.61708(5) 0.91845(3) -0.09989(3) 0.04319(14) Uani d . 1 . .
Cu Cu2 0.14043(5) 0.57176(3) 0.60559(3) 0.04375(14) Uani d . 1 . .
Cl Cl1 0.52503(13) 0.75357(7) -0.12247(7) 0.0706(4) Uani d . 1 . .
Cl Cl2 0.71352(11) 1.02338(8) -0.20518(8) 0.0645(3) Uani d . 1 . .
Cl Cl3 0.05265(12) 0.73248(7) 0.64432(7) 0.0655(3) Uani d . 1 . .
Cl Cl4 0.25757(11) 0.44618(8) 0.68906(8) 0.0663(3) Uani d . 1 . .
N N1 0.8159(3) 0.8654(2) -0.0588(2) 0.0443(8) Uani d . 1 . .
N N2 0.6455(3) 0.9681(2) 0.05218(19) 0.0379(7) Uani d . 1 . .
N N3 0.5746(3) 1.0170(2) 0.1247(2) 0.0402(8) Uani d . 1 . .
N N4 0.7742(3) 0.9542(2) 0.1897(2) 0.0377(7) Uani d . 1 . .
N N5 0.3290(3) 0.6315(2) 0.5707(2) 0.0428(8) Uani d . 1 . .
N N6 0.1338(3) 0.5377(2) 0.45041(19) 0.0381(7) Uani d . 1 . .
N N7 0.0455(3) 0.4958(2) 0.3749(2) 0.0388(8) Uani d . 1 . .
N N8 0.2338(3) 0.5611(2) 0.3164(2) 0.0401(8) Uani d . 1 . .
C C1 0.9021(5) 0.8246(3) -0.1216(3) 0.0562(11) Uani d . 1 . .
H H1 0.8662 0.8134 -0.1855 0.067 Uiso calc R 1 . .
C C2 1.0420(4) 0.7983(3) -0.0963(3) 0.0551(11) Uani d . 1 . .
H H2 1.0988 0.7685 -0.1419 0.066 Uiso calc R 1 . .
C C3 1.0958(4) 0.8167(3) -0.0029(3) 0.0557(11) Uani d . 1 . .
H H3 1.1909 0.8014 0.0159 0.067 Uiso calc R 1 . .
C C4 1.0069(4) 0.8582(3) 0.0633(3) 0.0500(10) Uani d . 1 . .
H H4 1.0406 0.8702 0.1276 0.060 Uiso calc R 1 . .
C C5 0.8689(4) 0.8814(3) 0.0330(3) 0.0384(9) Uani d . 1 . .
C C6 0.7641(4) 0.9318(2) 0.0928(3) 0.0369(9) Uani d . 1 . .
C C7 0.6528(4) 1.0085(3) 0.2065(3) 0.0394(9) Uani d . 1 . .
C C8 0.6207(4) 1.0541(3) 0.3019(2) 0.0553(11) Uani d . 1 . .
H H8A 0.5369 1.0980 0.2930 0.066 Uiso calc R 1 . .
H H8B 0.7007 1.0988 0.3268 0.066 Uiso calc R 1 . .
C C9 0.5929(5) 0.9754(4) 0.3773(3) 0.0924(16) Uani d . 1 . .
H H9A 0.5175 0.9280 0.3523 0.139 Uiso calc R 1 . .
H H9B 0.5649 1.0117 0.4345 0.139 Uiso calc R 1 . .
H H9C 0.6789 0.9370 0.3926 0.139 Uiso calc R 1 . .
C C10 0.8771(4) 0.9203(3) 0.2639(2) 0.0389(9) Uani d . 1 . .
C C11 0.8735(4) 0.8180(3) 0.2893(3) 0.0533(11) Uani d . 1 . .
H H11 0.8095 0.7703 0.2565 0.064 Uiso calc R 1 . .
C C12 0.9657(5) 0.7877(3) 0.3639(3) 0.0658(13) Uani d . 1 . .
H H12 0.9645 0.7186 0.3816 0.079 Uiso calc R 1 . .
C C13 1.0597(5) 0.8572(4) 0.4129(3) 0.0666(13) Uani d . 1 . .
H H13 1.1212 0.8355 0.4639 0.080 Uiso calc R 1 . .
C C14 1.0629(4) 0.9590(4) 0.3866(3) 0.0593(12) Uani d . 1 . .
H H14 1.1270 1.0064 0.4196 0.071 Uiso calc R 1 . .
C C15 0.9716(4) 0.9910(3) 0.3117(3) 0.0464(10) Uani d . 1 . .
H H15 0.9737 1.0600 0.2936 0.056 Uiso calc R 1 . .
C C16 0.4266(4) 0.6705(3) 0.6369(3) 0.0557(11) Uani d . 1 . .
H H16 0.4034 0.6773 0.7006 0.067 Uiso calc R 1 . .
C C17 0.5618(5) 0.7017(3) 0.6151(3) 0.0618(12) Uani d . 1 . .
H H17 0.6275 0.7301 0.6630 0.074 Uiso calc R 1 . .
C C18 0.5970(5) 0.6905(3) 0.5229(3) 0.0628(12) Uani d . 1 . .
H H18 0.6884 0.7088 0.5070 0.075 Uiso calc R 1 . .
C C19 0.4956(4) 0.6514(3) 0.4526(3) 0.0579(12) Uani d . 1 . .
H H19 0.5170 0.6445 0.3885 0.069 Uiso calc R 1 . .
C C20 0.3628(4) 0.6231(3) 0.4788(3) 0.0423(10) Uani d . 1 . .
C C21 0.2472(4) 0.5760(2) 0.4143(2) 0.0383(9) Uani d . 1 . .
C C22 0.1065(4) 0.5101(3) 0.2944(3) 0.0407(10) Uani d . 1 . .
C C23 0.0445(4) 0.4789(3) 0.1960(3) 0.0544(11) Uani d . 1 . .
H H23A -0.0399 0.4355 0.2013 0.065 Uiso calc R 1 . .
H H23B 0.1139 0.4367 0.1642 0.065 Uiso calc R 1 . .
C C24 0.0022(5) 0.5691(3) 0.1334(3) 0.0805(15) Uani d . 1 . .
H H24A -0.0659 0.6120 0.1644 0.121 Uiso calc R 1 . .
H H24B -0.0403 0.5424 0.0720 0.121 Uiso calc R 1 . .
H H24C 0.0860 0.6101 0.1239 0.121 Uiso calc R 1 . .
C C25 0.3299(4) 0.5928(3) 0.2453(2) 0.0425(10) Uani d . 1 . .
C C26 0.3472(4) 0.6965(3) 0.2290(3) 0.0548(11) Uani d . 1 . .
H H26 0.3004 0.7474 0.2641 0.066 Uiso calc R 1 . .
C C27 0.4356(5) 0.7235(3) 0.1596(3) 0.0691(13) Uani d . 1 . .
H H27 0.4487 0.7934 0.1469 0.083 Uiso calc R 1 . .
C C28 0.5050(5) 0.6471(4) 0.1087(3) 0.0734(14) Uani d . 1 . .
H H28 0.5646 0.6659 0.0617 0.088 Uiso calc R 1 . .
C C29 0.4870(5) 0.5437(4) 0.1266(3) 0.0655(13) Uani d . 1 . .
H H29 0.5344 0.4927 0.0921 0.079 Uiso calc R 1 . .
C C30 0.3985(4) 0.5157(3) 0.1956(3) 0.0522(11) Uani d . 1 . .
H H30 0.3854 0.4458 0.2085 0.063 Uiso calc R 1 . .

loop_
_atom_site_aniso_label
_atom_site_aniso_U_11
_atom_site_aniso_U_22
_atom_site_aniso_U_33
_atom_site_aniso_U_12
_atom_site_aniso_U_13
_atom_site_aniso_U_23
Cu1 0.0498(3) 0.0414(3) 0.0382(3) 0.0052(2) 0.0051(2) -0.0032(2)
Cu2 0.0533(3) 0.0406(3) 0.0373(3) -0.0008(2) 0.0068(2) -0.0036(2)
Cl1 0.1114(10) 0.0409(6) 0.0567(7) -0.0113(6) -0.0079(7) -0.0003(5)
Cl2 0.0555(7) 0.0697(7) 0.0714(8) -0.0007(6) 0.0146(6) 0.0207(6)
Cl3 0.0942(9) 0.0391(6) 0.0654(8) 0.0070(6) 0.0238(7) -0.0036(5)
Cl4 0.0598(7) 0.0617(7) 0.0785(8) 0.0086(6) 0.0030(6) 0.0178(6)
N1 0.049(2) 0.0439(19) 0.040(2) 0.0092(15) 0.0050(17) -0.0072(16)
N2 0.043(2) 0.0409(19) 0.0296(18) 0.0014(15) 0.0044(16) -0.0041(14)
N3 0.045(2) 0.0405(19) 0.0354(19) -0.0031(15) 0.0071(16) -0.0055(15)
N4 0.042(2) 0.0347(18) 0.0361(19) 0.0014(15) 0.0034(16) -0.0010(14)
N5 0.047(2) 0.0438(19) 0.0367(19) -0.0040(15) 0.0073(17) -0.0075(15)
N6 0.045(2) 0.0377(18) 0.0317(18) 0.0015(15) 0.0046(16) -0.0018(14)
N7 0.045(2) 0.0374(18) 0.0343(18) -0.0021(14) 0.0062(16) -0.0055(15)
N8 0.055(2) 0.0314(17) 0.0344(19) 0.0004(15) 0.0110(17) -0.0014(14)
C1 0.068(3) 0.062(3) 0.038(2) 0.013(2) 0.002(2) -0.009(2)
C2 0.059(3) 0.056(3) 0.052(3) 0.020(2) 0.012(2) -0.004(2)
C3 0.052(3) 0.057(3) 0.059(3) 0.015(2) 0.007(2) 0.003(2)
C4 0.052(3) 0.061(3) 0.037(2) 0.004(2) 0.005(2) 0.000(2)
C5 0.042(3) 0.034(2) 0.039(2) 0.0020(18) 0.004(2) -0.0001(18)
C6 0.044(3) 0.033(2) 0.033(2) -0.0031(18) 0.003(2) -0.0015(18)
C7 0.042(3) 0.041(2) 0.035(2) -0.0011(19) 0.003(2) 0.0021(18)
C8 0.052(3) 0.074(3) 0.038(2) 0.012(2) 0.004(2) -0.014(2)
C9 0.096(4) 0.141(5) 0.044(3) 0.022(3) 0.022(3) 0.018(3)
C10 0.043(2) 0.044(2) 0.031(2) 0.0070(19) 0.0064(19) 0.0028(19)
C11 0.068(3) 0.041(3) 0.050(3) 0.002(2) 0.002(2) 0.002(2)
C12 0.083(4) 0.049(3) 0.068(3) 0.018(3) 0.012(3) 0.017(2)
C13 0.066(3) 0.093(4) 0.040(3) 0.021(3) -0.004(2) 0.015(3)
C14 0.055(3) 0.079(3) 0.042(3) -0.002(2) -0.001(2) -0.007(2)
C15 0.054(3) 0.048(2) 0.038(2) 0.001(2) 0.006(2) 0.003(2)
C16 0.062(3) 0.064(3) 0.041(3) -0.010(2) 0.006(2) -0.009(2)
C17 0.059(3) 0.069(3) 0.056(3) -0.014(2) -0.003(2) -0.005(2)
C18 0.052(3) 0.072(3) 0.066(3) -0.014(2) 0.012(3) 0.001(3)
C19 0.057(3) 0.070(3) 0.047(3) -0.006(2) 0.009(2) -0.004(2)
C20 0.048(3) 0.037(2) 0.043(2) 0.0023(19) 0.008(2) -0.0002(18)
C21 0.049(3) 0.032(2) 0.034(2) 0.0051(18) 0.005(2) -0.0022(17)
C22 0.053(3) 0.031(2) 0.039(2) 0.0023(18) 0.009(2) -0.0044(18)
C23 0.062(3) 0.059(3) 0.041(3) -0.006(2) 0.010(2) -0.012(2)
C24 0.107(4) 0.090(4) 0.043(3) 0.000(3) -0.008(3) 0.015(3)
C25 0.053(3) 0.044(2) 0.032(2) 0.001(2) 0.0100(19) 0.0029(18)
C26 0.067(3) 0.041(3) 0.059(3) 0.000(2) 0.012(2) 0.006(2)
C27 0.077(4) 0.062(3) 0.070(3) -0.006(3) 0.007(3) 0.024(3)
C28 0.070(4) 0.108(4) 0.044(3) -0.005(3) 0.013(3) 0.018(3)
C29 0.073(3) 0.081(4) 0.044(3) 0.012(3) 0.018(2) -0.002(2)
C30 0.069(3) 0.050(3) 0.039(2) 0.007(2) 0.013(2) 0.001(2)

loop_
_atom_type_symbol
_atom_type_description
_atom_type_scat_dispersion_real
_atom_type_scat_dispersion_imag
_atom_type_scat_source
C C 0.0033 0.0016 'International Tables Vol C Tables 4.2.6.8 and 6.1.1.4'
H H 0.0000 0.0000 'International Tables Vol C Tables 4.2.6.8 and 6.1.1.4'
N N 0.0061 0.0033 'International Tables Vol C Tables 4.2.6.8 and 6.1.1.4'
Cu Cu 0.3201 1.2651 'International Tables Vol C Tables 4.2.6.8 and 6.1.1.4'
Cl Cl 0.1484 0.1585 'International Tables Vol C Tables 4.2.6.8 and 6.1.1.4'

loop_
_geom_angle_atom_site_label_1
_geom_angle_atom_site_label_2
_geom_angle_atom_site_label_3
_geom_angle_site_symmetry_1
_geom_angle_site_symmetry_3
_geom_angle
_geom_angle_publ_flag
N3 Cu1 N1 2_675 . 172.45(11) ?
N3 Cu1 N2 2_675 . 95.70(10) ?
N1 Cu1 N2 . . 77.15(11) ?
N3 Cu1 Cl2 2_675 . 91.19(9) ?
N1 Cu1 Cl2 . . 89.93(9) ?
N2 Cu1 Cl2 . . 116.78(8) ?
N3 Cu1 Cl1 2_675 . 92.67(8) ?
N1 Cu1 Cl1 . . 92.30(8) ?
N2 Cu1 Cl1 . . 112.17(8) ?
Cl2 Cu1 Cl1 . . 130.20(4) ?
N7 Cu2 N5 2_566 . 173.36(11) ?
N7 Cu2 N6 2_566 . 96.47(10) ?
N5 Cu2 N6 . . 77.15(11) ?
N7 Cu2 Cl4 2_566 . 90.06(9) ?
N5 Cu2 Cl4 . . 90.60(9) ?
N6 Cu2 Cl4 . . 111.51(8) ?
N7 Cu2 Cl3 2_566 . 91.26(8) ?
N5 Cu2 Cl3 . . 92.95(8) ?
N6 Cu2 Cl3 . . 113.03(8) ?
Cl4 Cu2 Cl3 . . 134.97(4) ?
C1 N1 C5 . . 117.9(3) ?
C1 N1 Cu1 . . 122.4(3) ?
C5 N1 Cu1 . . 119.3(2) ?
C6 N2 N3 . . 106.7(3) ?
C6 N2 Cu1 . . 111.1(2) ?
N3 N2 Cu1 . . 141.9(2) ?
C7 N3 N2 . . 108.3(3) ?
C7 N3 Cu1 . 2_675 129.5(2) ?
N2 N3 Cu1 . 2_675 122.2(2) ?
C6 N4 C7 . . 105.2(3) ?
C6 N4 C10 . . 130.0(3) ?
C7 N4 C10 . . 124.5(3) ?
C16 N5 C20 . . 118.4(3) ?
C16 N5 Cu2 . . 122.0(3) ?
C20 N5 Cu2 . . 119.4(2) ?
C21 N6 N7 . . 107.3(3) ?
C21 N6 Cu2 . . 111.1(2) ?
N7 N6 Cu2 . . 141.4(2) ?
C22 N7 N6 . . 108.4(3) ?
C22 N7 Cu2 . 2_566 129.7(3) ?
N6 N7 Cu2 . 2_566 122.0(2) ?
C22 N8 C21 . . 106.1(3) ?
C22 N8 C25 . . 124.3(3) ?
C21 N8 C25 . . 129.6(3) ?
N1 C1 C2 . . 123.0(4) ?
N1 C1 H1 . . 118.5 ?
C2 C1 H1 . . 118.5 ?
C3 C2 C1 . . 118.6(4) ?
C3 C2 H2 . . 120.7 ?
C1 C2 H2 . . 120.7 ?
C2 C3 C4 . . 119.0(4) ?
C2 C3 H3 . . 120.5 ?
C4 C3 H3 . . 120.5 ?
C5 C4 C3 . . 118.9(4) ?
C5 C4 H4 . . 120.5 ?
C3 C4 H4 . . 120.5 ?
N1 C5 C4 . . 122.5(3) ?
N1 C5 C6 . . 111.9(3) ?
C4 C5 C6 . . 125.5(3) ?
N2 C6 N4 . . 110.7(3) ?
N2 C6 C5 . . 119.8(3) ?
N4 C6 C5 . . 129.3(4) ?
N3 C7 N4 . . 109.1(3) ?
N3 C7 C8 . . 126.4(4) ?
N4 C7 C8 . . 124.4(3) ?
C7 C8 C9 . . 115.4(3) ?
C7 C8 H8A . . 108.4 ?
C9 C8 H8A . . 108.4 ?
C7 C8 H8B . . 108.4 ?
C9 C8 H8B . . 108.4 ?
H8A C8 H8B . . 107.5 ?
C8 C9 H9A . . 109.5 ?
C8 C9 H9B . . 109.5 ?
H9A C9 H9B . . 109.5 ?
C8 C9 H9C . . 109.5 ?
H9A C9 H9C . . 109.5 ?
H9B C9 H9C . . 109.5 ?
C15 C10 C11 . . 121.0(4) ?
C15 C10 N4 . . 119.9(3) ?
C11 C10 N4 . . 118.9(3) ?
C12 C11 C10 . . 118.6(4) ?
C12 C11 H11 . . 120.7 ?
C10 C11 H11 . . 120.7 ?
C13 C12 C11 . . 121.2(4) ?
C13 C12 H12 . . 119.4 ?
C11 C12 H12 . . 119.4 ?
C12 C13 C14 . . 119.7(4) ?
C12 C13 H13 . . 120.2 ?
C14 C13 H13 . . 120.2 ?
C13 C14 C15 . . 120.1(4) ?
C13 C14 H14 . . 119.9 ?
C15 C14 H14 . . 119.9 ?
C10 C15 C14 . . 119.3(4) ?
C10 C15 H15 . . 120.3 ?
C14 C15 H15 . . 120.3 ?
N5 C16 C17 . . 122.5(4) ?
N5 C16 H16 . . 118.8 ?
C17 C16 H16 . . 118.8 ?
C18 C17 C16 . . 119.0(4) ?
C18 C17 H17 . . 120.5 ?
C16 C17 H17 . . 120.5 ?
C17 C18 C19 . . 119.2(4) ?
C17 C18 H18 . . 120.4 ?
C19 C18 H18 . . 120.4 ?
C20 C19 C18 . . 118.8(4) ?
C20 C19 H19 . . 120.6 ?
C18 C19 H19 . . 120.6 ?
N5 C20 C19 . . 122.0(3) ?
N5 C20 C21 . . 112.5(3) ?
C19 C20 C21 . . 125.4(3) ?
N6 C21 N8 . . 109.6(3) ?
N6 C21 C20 . . 119.5(3) ?
N8 C21 C20 . . 130.9(3) ?
N7 C22 N8 . . 108.7(3) ?
N7 C22 C23 . . 125.6(3) ?
N8 C22 C23 . . 125.7(3) ?
C22 C23 C24 . . 114.7(3) ?
C22 C23 H23A . . 108.6 ?
C24 C23 H23A . . 108.6 ?
C22 C23 H23B . . 108.6 ?
C24 C23 H23B . . 108.6 ?
H23A C23 H23B . . 107.6 ?
C23 C24 H24A . . 109.5 ?
C23 C24 H24B . . 109.5 ?
H24A C24 H24B . . 109.5 ?
C23 C24 H24C . . 109.5 ?
H24A C24 H24C . . 109.5 ?
H24B C24 H24C . . 109.5 ?
C26 C25 C30 . . 122.4(4) ?
C26 C25 N8 . . 119.8(3) ?
C30 C25 N8 . . 117.8(3) ?
C25 C26 C27 . . 118.3(4) ?
C25 C26 H26 . . 120.9 ?
C27 C26 H26 . . 120.9 ?
C26 C27 C28 . . 120.2(4) ?
C26 C27 H27 . . 119.9 ?
C28 C27 H27 . . 119.9 ?
C29 C28 C27 . . 120.6(4) ?
C29 C28 H28 . . 119.7 ?
C27 C28 H28 . . 119.7 ?
C28 C29 C30 . . 119.8(4) ?
C28 C29 H29 . . 120.1 ?
C30 C29 H29 . . 120.1 ?
C25 C30 C29 . . 118.8(4) ?
C25 C30 H30 . . 120.6 ?
C29 C30 H30 . . 120.6 ?

loop_
_geom_bond_atom_site_label_1
_geom_bond_atom_site_label_2
_geom_bond_site_symmetry_2
_geom_bond_distance
_geom_bond_publ_flag
Cu1 N3 2_675 1.989(3) ?
Cu1 N1 . 2.029(3) ?
Cu1 N2 . 2.179(3) ?
Cu1 Cl2 . 2.2657(11) ?
Cu1 Cl1 . 2.2734(10) ?
Cu2 N7 2_566 1.977(3) ?
Cu2 N5 . 2.018(3) ?
Cu2 N6 . 2.181(3) ?
Cu2 Cl4 . 2.2637(12) ?
Cu2 Cl3 . 2.2804(11) ?
N1 C1 . 1.328(4) ?
N1 C5 . 1.340(4) ?
N2 C6 . 1.302(4) ?
N2 N3 . 1.382(3) ?
N3 C7 . 1.311(4) ?
N3 Cu1 2_675 1.989(3) ?
N4 C6 . 1.362(4) ?
N4 C7 . 1.365(4) ?
N4 C10 . 1.438(4) ?
N5 C16 . 1.322(4) ?
N5 C20 . 1.342(4) ?
N6 C21 . 1.309(4) ?
N6 N7 . 1.371(3) ?
N7 C22 . 1.317(4) ?
N7 Cu2 2_566 1.977(3) ?
N8 C22 . 1.358(4) ?
N8 C21 . 1.364(4) ?
N8 C25 . 1.457(4) ?
C1 C2 . 1.374(5) ?
C1 H1 . 0.9300 ?
C2 C3 . 1.366(5) ?
C2 H2 . 0.9300 ?
C3 C4 . 1.382(4) ?
C3 H3 . 0.9300 ?
C4 C5 . 1.362(5) ?
C4 H4 . 0.9300 ?
C5 C6 . 1.471(4) ?
C7 C8 . 1.482(4) ?
C8 C9 . 1.522(5) ?
C8 H8A . 0.9700 ?
C8 H8B . 0.9700 ?
C9 H9A . 0.9600 ?
C9 H9B . 0.9600 ?
C9 H9C . 0.9600 ?
C10 C15 . 1.372(5) ?
C10 C11 . 1.374(4) ?
C11 C12 . 1.367(5) ?
C11 H11 . 0.9300 ?
C12 C13 . 1.366(5) ?
C12 H12 . 0.9300 ?
C13 C14 . 1.371(5) ?
C13 H13 . 0.9300 ?
C14 C15 . 1.373(5) ?
C14 H14 . 0.9300 ?
C15 H15 . 0.9300 ?
C16 C17 . 1.382(5) ?
C16 H16 . 0.9300 ?
C17 C18 . 1.352(5) ?
C17 H17 . 0.9300 ?
C18 C19 . 1.380(5) ?
C18 H18 . 0.9300 ?
C19 C20 . 1.371(5) ?
C19 H19 . 0.9300 ?
C20 C21 . 1.457(5) ?
C22 C23 . 1.480(5) ?
C23 C24 . 1.515(5) ?
C23 H23A . 0.9700 ?
C23 H23B . 0.9700 ?
C24 H24A . 0.9600 ?
C24 H24B . 0.9600 ?
C24 H24C . 0.9600 ?
C25 C26 . 1.367(4) ?
C25 C30 . 1.373(4) ?
C26 C27 . 1.374(5) ?
C26 H26 . 0.9300 ?
C27 C28 . 1.379(5) ?
C27 H27 . 0.9300 ?
C28 C29 . 1.369(5) ?
C28 H28 . 0.9300 ?
C29 C30 . 1.375(5) ?
C29 H29 . 0.9300 ?
C30 H30 . 0.9300 ?

loop_
_geom_hbond_atom_site_label_D
_geom_hbond_atom_site_label_H
_geom_hbond_atom_site_label_A
_geom_hbond_site_symmetry_A
_geom_hbond_distance_DH
_geom_hbond_distance_HA
_geom_hbond_distance_DA
_geom_hbond_angle_DHA
C4 H4 Cl2 2_775 0.93 2.78 3.445(4) 129.4
C15 H15 Cl3 2_676 0.93 2.78 3.579(4) 145.0
C16 H16 Cl1 1_556 0.93 2.76 3.518(4) 139.0
C19 H19 Cl4 2_666 0.93 2.69 3.365(4) 130.0
